data_4324030
loop_
_publ_author_name
'Hidetaka Yuge'
'Yohsuke Noda'
'Toschitake Iwamoto'

_publ_section_title
;
 Variations in Catenation Behavior in Aromatic Guest Clathrates Containing
 Rigid Host Entitiesp-Xylylenediamine (p-xda) and Tetracyanonickelate(II)
 Linking Octahedral Cadmium(II) in [Cd(p-xda)nNi(CN)4] Host (n= 1, 1.5, or
 2) and the Related Complex [Cd(C6H5NH2)2(p-xda)Ni(CN)4]
;
_journal_name_full 'Inorganic Chemistry'
_journal_page_first 1842
_journal_page_last 1848
_journal_paper_doi 10.1021/ic950382n
_journal_volume 35
_journal_year 1996
_chemical_formula_moiety 'C12 H12 Cd N6 Ni, (C7 H9 N)'
_chemical_formula_structural 'Cd (C4 N4 Ni) (C8 H12 N2) (C7 H9 N)'
_chemical_formula_sum 'C19 H21 Cd N7 Ni'
_chemical_formula_weight 518.53
_space_group_IT_number 2
_symmetry_cell_setting triclinic
_symmetry_space_group_name_Hall '-P 1'
_symmetry_space_group_name_H-M 'P -1'
_cell_angle_alpha 90.61(2)
_cell_angle_beta 91.72(2)
_cell_angle_gamma 90.17(2)
_cell_formula_units_Z 1
_cell_length_a 6.960(2)
_cell_length_b 7.718(2)
_cell_length_c 9.693(2)
_cell_measurement_reflns_used 25
_cell_measurement_temperature 293
_cell_measurement_theta_max 17.50
_cell_measurement_theta_min 17.20
_cell_volume 520.4(2)
_diffrn_measurement_device 'RIGAKU AFC5R diffractometer'
_diffrn_measurement_method '2\q-\w scans'
_diffrn_radiation_type 'Mo K\a'
_diffrn_radiation_wavelength 0.70926
_diffrn_reflns_av_R_equivalents 0.006
_diffrn_reflns_limit_h_max 9
_diffrn_reflns_limit_h_min 0
_diffrn_reflns_limit_k_max 10
_diffrn_reflns_limit_k_min -10
_diffrn_reflns_limit_l_max 13
_diffrn_reflns_limit_l_min -13
_diffrn_reflns_number 3356
_diffrn_reflns_theta_max 30.00
_diffrn_standards_decay_% 0.0
_diffrn_standards_interval_count 200
_diffrn_standards_number 3
_exptl_absorpt_coefficient_mu 1.946
_exptl_absorpt_correction_type none
_exptl_crystal_colour yellow
_exptl_crystal_density_diffrn 1.62
_exptl_crystal_density_meas 1.64(1)
_exptl_crystal_density_method 'flotation in mesitylene-bromoform'
_exptl_crystal_description block-like
_exptl_crystal_size_max 0.42
_exptl_crystal_size_mid 0.24
_exptl_crystal_size_min 0.18
_refine_diff_density_max 0.58
_refine_diff_density_min -0.54
_refine_ls_extinction_method none
_refine_ls_goodness_of_fit_obs 0.884
_refine_ls_hydrogen_treatment noref
_refine_ls_number_parameters 148
_refine_ls_number_reflns 2751
_refine_ls_R_factor_obs 0.0298
_refine_ls_shift/esd_max 0.165
_refine_ls_structure_factor_coef F
_refine_ls_weighting_details w=1/(\s^2^(Fo)+0.002Fo^2^)
_refine_ls_weighting_scheme calc
_refine_ls_wR_factor_obs 0.0480
_reflns_number_observed 2751
_reflns_number_total 2971
_reflns_observed_criterion >4sigma(F)
_cod_data_source_file ic950382n_1.cif
_cod_data_source_block compound_(1)
_cod_depositor_comments
;
The following automatic conversions were performed:

'_refine_ls_weighting_scheme' value 'calc w=1/(\s^2^(Fo)+0.002Fo^2^)'
was changed to 'calc'. New tag '_refine_ls_weighting_details' was
created. The value of the new tag was set to
'w=1/(\s^2^(Fo)+0.002Fo^2^)'.

Automatic conversion script
Id: cif_fix_values 3143 2015-03-26 13:38:13Z robertas 
;
_cod_database_code 4324030

loop_
_symmetry_equiv_pos_as_xyz
+x,+y,+z
-x,-y,-z

loop_
_atom_site_aniso_label
_atom_site_aniso_U_11
_atom_site_aniso_U_22
_atom_site_aniso_U_33
_atom_site_aniso_U_12
_atom_site_aniso_U_13
_atom_site_aniso_U_23
Cd .0209(2) .0210(2) .0344(2) .00045(9) .0104(1) .00043(9)
Ni .0202(2) .0191(2) .0414(3) .0003(2) .0046(2) -.0000(2)
N(1) .040(1) .032(1) .050(2) -.008(1) .008(1) -.003(1)
N(2) .035(1) .036(1) .068(2) .011(1) .004(1) -.001(1)
N(3) .039(1) .062(2) .037(1) -.004(1) .017(1) -.003(1)
C(1) .030(1) .025(1) .041(1) .000(1) .004(1) -.004(1)
C(2) .028(1) .029(1) .048(2) -.001(1) .005(1) .001(1)
C(3) .046(2) .094(3) .042(2) -.022(2) .024(2) -.017(2)
C(4) .037(2) .056(2) .036(2) -.009(1) .015(1) -.001(1)
C(5) .042(2) .067(2) .043(2) .007(2) .013(1) .002(2)
C(6) .045(2) .067(2) .037(2) .003(2) .009(1) .002(2)
C(11) .14(2) .042(7) .30(5) .03(1) -.11(3) -.03(1)
C(12) .20(1) .094(7) .14(1) .013(9) -.00(1) -.000(7)
C(13) .20(3) .19(2) .065(8) .13(2) .01(1) -.02(1)
C(14) .29(2) .113(9) .18(1) .05(1) -.04(2) .006(8)
C(15) .14(2) .041(7) .56(4) -.02(1) -.14(3) -.02(2)
C(16) .62(9) .25(4) .17(3) -.24(4) .23(4) -.08(2)

loop_
_atom_site_label
_atom_site_fract_x
_atom_site_fract_y
_atom_site_fract_z
_atom_site_U_iso_or_equiv
_atom_site_thermal_displace_type
_atom_site_occupancy
_atom_site_calc_flag
_atom_site_calc_attached_atom
Cd .0 .0 1.0 .02523(9) Uani 1.0 d .
Ni .5 .5 1.0 .0268(1) Uani 1.0 d .
N(1) .1983(4) .2366(3) 1.0630(3) .0406(8) Uani 1.0 d .
N(2) .7631(4) .2020(4) .9487(4) .0465(9) Uani 1.0 d .
N(3) .1184(4) .0042(4) .7747(3) .0457(9) Uani 1.0 d .
C(1) .3104(4) .3397(4) 1.0418(3) .0320(7) Uani 1.0 d .
C(2) .6644(4) .3173(4) .9674(3) .0347(8) Uani 1.0 d .
C(3) .3229(6) .0523(7) .7667(4) .060(1) Uani 1.0 d .
C(4) .4112(5) .0235(5) .6266(3) .043(1) Uani 1.0 d .
C(5) .3245(6) .0857(6) .5065(4) .051(1) Uani 1.0 d .
C(6) .4142(6) .0624(6) .3804(4) .049(1) Uani 1.0 d .
C(11) -.078(4) .478(2) .427(4) .16(2) Uani 0.5 d .
C(12) -.087(3) .445(1) .573(2) .145(7) Uani 1.0 d .
C(13) .012(5) .453(4) .697(2) .15(1) Uani 0.5 d .
C(14) .207(3) .554(2) .663(2) .193(9) Uani 1.0 d .
C(15) .237(4) .601(2) .504(6) .25(2) Uani 0.5 d .
C(16) -.145(10) .378(5) .645(4) .34(3) Uani 0.5 d .
H(1) .04100 .08945 .71974 .076 Uiso 1.0 calc N(3)
H(2) .10102 -.11419 .73319 .076 Uiso 1.0 calc N(3)
H(3) .33699 .19076 .79338 .076 Uiso 1.0 calc C(3)
H(4) .40481 -.02472 .84287 .076 Uiso 1.0 calc C(3)
H(5) .18828 .15192 .51020 .076 Uiso 1.0 calc C(5)
H(6) .34669 .11192 .28713 .076 Uiso 1.0 calc C(6)

loop_
_geom_angle_atom_site_label_1
_geom_angle_atom_site_label_2
_geom_angle_atom_site_label_3
_geom_angle
_geom_angle_site_symmetry_1
_geom_angle_site_symmetry_2
_geom_angle_site_symmetry_3
C(1) Ni C(2) 88.6(1) . . .
N(1) Cd N(2) 86.6(1) . . 1_455
N(1) Cd N(3) 90.2(1) . . .
N(2) Cd N(3) 93.0(1) 1_455 . .
Ni C(1) N(1) 176.8(3) . . .
Ni C(2) N(2) 178.4(3) . . .
Cd N(1) C(1) 153.4(3) . . .
Cd N(2) C(2) 157.0(3) . 1_455 1_455
Cd N(3) C(3) 114.8(2) . . .
N(3) C(3) C(4) 115.4(3) . . .
C(3) C(4) C(5) 121.6(4) . . .
C(4) C(5) C(6) 119.8(4) . . .
C(5) C(6) C(4) 120.9(4) . . 2_656
C(6) C(4) C(5) 119.3(3) 2_656 . .
C(3) C(4) C(6) 119.1(3) . . 2_656
C(11) C(12) C(13) 145(3) . . .
C(12) C(13) C(14) 104(2) . . .
C(13) C(14) C(15) 116(2) . . .
C(14) C(15) C(12) 111(3) . . 2_566
C(15) C(12) C(11) 145(3) . 2_566 .
C(12) C(11) C(12) 99(3) 2_566 . .
C(15) C(12) C(16) 86(4) . 2_566 2_566
C(11) C(12) C(16) 129(4) . 2_566 2_566
C(12) C(11) C(14) 135(4) 2_566 . 2_566
C(12) C(11) C(14) 126(3) . . 2_566

loop_
_geom_bond_atom_site_label_1
_geom_bond_atom_site_label_2
_geom_bond_distance
_geom_bond_site_symmetry_1
_geom_bond_site_symmetry_2
Ni C(1) 1.863(3) . .
Ni C(2) 1.849(3) . .
Cd N(1) 2.350(3) . .
Cd N(2) 2.319(3) . 1_455
Cd N(3) 2.357(3) . .
C(1) N(1) 1.137(4) . .
C(2) N(2) 1.142(4) . .
N(3) C(3) 1.475(5) . .
C(3) C(4) 1.521(4) . .
C(4) C(5) 1.386(6) . .
C(5) C(6) 1.399(5) . .
C(6) C(4) 1.389(6) . 2_656
C(11) C(12) 1.44(4) . .
C(12) C(13) 1.37(3) . .
C(13) C(14) 1.61(4) . .
C(14) C(15) 1.61(6) . .
C(15) C(12) 1.30(4) . 2_566
C(11) C(14) 1.25(4) . 2_566
C(12) C(16) 0.97(3) . .
